data_7152083
loop_
_publ_author_name
'Fuentes de Arriba, Angel L.'
'Turiel, Mar\'ia G'
'Sim\'on, Luis'
'Sanz, Francisca'
'Boyero, Juan F.'
'Mu\~niz, Francisco M'
'Mor\'an, Joaqu\'in R'
'Alc\'azar, Victoria'

_publ_section_title
;
 Sulfonamide carbazole receptors for anion recognition.
;
_journal_issue 24
_journal_name_full 'Organic &amp; biomolecular chemistry'
_journal_page_first 8321
_journal_page_last 8327
_journal_paper_doi 10.1039/c1ob06126g
_journal_volume 9
_journal_year 2011
_chemical_absolute_configuration rm
_chemical_formula_moiety 'C36 H31 F12 N3 O4 S2, C8 H20 N, I'
_chemical_formula_sum 'C44 H51 F12 I N4 O4 S2'
_chemical_formula_weight 1118.91
_chemical_name_systematic
;
?
;
_space_group_IT_number 33
_symmetry_cell_setting orthorhombic
_symmetry_space_group_name_Hall 'P 2c -2n'
_symmetry_space_group_name_H-M 'P n a 21'
_atom_sites_solution_hydrogens geom
_atom_sites_solution_primary direct
_atom_sites_solution_secondary difmap
_audit_creation_method SHELXL-97
_cell_angle_alpha 90.00
_cell_angle_beta 90.00
_cell_angle_gamma 90.00
_cell_formula_units_Z 4
_cell_length_a 18.8303(5)
_cell_length_b 10.4962(3)
_cell_length_c 26.0580(7)
_cell_measurement_reflns_used 6654
_cell_measurement_temperature 298(2)
_cell_measurement_theta_max 66.81
_cell_measurement_theta_min 3.39
_cell_volume 5150.3(2)
_computing_cell_refinement 'SAINT (Bruker 2006)'
_computing_data_collection 'APEX 2 (Bruker 2006)'
_computing_data_reduction 'SAINT (Bruker 2006)'
_computing_molecular_graphics 'Mercury 2.3 (Macrae et al, 2008)'
_computing_publication_material 'Bruker SHELXTL'
_computing_structure_refinement 'SHELXL-97 (Sheldrick, 1997)'
_computing_structure_solution 'SHELXS-97 (Sheldrick, 1990)'
_diffrn_ambient_temperature 298(2)
_diffrn_measured_fraction_theta_full 0.952
_diffrn_measured_fraction_theta_max 0.952
_diffrn_measurement_device_type 'CCD area detector'
_diffrn_measurement_method 'phi and omega scans'
_diffrn_radiation_monochromator graphite
_diffrn_radiation_source 'fine-focus sealed tube'
_diffrn_radiation_type CuK\a
_diffrn_radiation_wavelength 1.54178
_diffrn_reflns_av_R_equivalents 0.0401
_diffrn_reflns_av_sigmaI/netI 0.0418
_diffrn_reflns_limit_h_max 22
_diffrn_reflns_limit_h_min -20
_diffrn_reflns_limit_k_max 12
_diffrn_reflns_limit_k_min -12
_diffrn_reflns_limit_l_max 26
_diffrn_reflns_limit_l_min -30
_diffrn_reflns_number 24273
_diffrn_reflns_theta_full 67.27
_diffrn_reflns_theta_max 67.27
_diffrn_reflns_theta_min 3.39
_exptl_absorpt_coefficient_mu 6.408
_exptl_absorpt_correction_T_max 0.382
_exptl_absorpt_correction_T_min 0.269
_exptl_absorpt_correction_type multi-scan
_exptl_absorpt_process_details 'SADABS (Bruker, 2006)'
_exptl_crystal_colour colorless
_exptl_crystal_density_diffrn 1.443
_exptl_crystal_density_method 'not measured'
_exptl_crystal_description Prismatic
_exptl_crystal_F_000 2272
_exptl_crystal_size_max 0.35
_exptl_crystal_size_mid 0.20
_exptl_crystal_size_min 0.15
_refine_diff_density_max 1.029
_refine_diff_density_min -0.996
_refine_diff_density_rms 0.060
_refine_ls_abs_structure_details 'Flack H D (1983), Acta Cryst. A39, 876-881'
_refine_ls_abs_structure_Flack 0.505(12)
_refine_ls_extinction_method none
_refine_ls_goodness_of_fit_ref 1.021
_refine_ls_hydrogen_treatment constr
_refine_ls_matrix_type full
_refine_ls_number_parameters 553
_refine_ls_number_reflns 7779
_refine_ls_number_restraints 5
_refine_ls_restrained_S_all 1.021
_refine_ls_R_factor_all 0.0556
_refine_ls_R_factor_gt 0.0440
_refine_ls_shift/su_max 2.789
_refine_ls_shift/su_mean 0.065
_refine_ls_structure_factor_coef Fsqd
_refine_ls_weighting_details 'calc w=1/[\s^2^(Fo^2^)+(0.0649P)^2^+3.2605P] where P=(Fo^2^+2Fc^2^)/3'
_refine_ls_weighting_scheme calc
_refine_ls_wR_factor_gt 0.1169
_refine_ls_wR_factor_ref 0.1272
_reflns_number_gt 6379
_reflns_number_total 7779
_reflns_threshold_expression >2sigma(I)
_cod_data_source_file c1ob06126g.txt
_cod_data_source_block twin3
_cod_depositor_comments
;
The following automatic conversions were performed:

'_symmetry_cell_setting' value 'Orthorhombic' changed to
'orthorhombic' according to
/home/saulius/struct/CIF-dictionaries/cif_core.dic dictionary named
'cif_core.dic' version 2.4.1 from 2010-06-29.

Automatic conversion script
Id: cif_fix_values 1715 2011-07-08 13:25:40Z adriana 
;
_cod_original_sg_symbol_Hall P2c-2n
_cod_original_sg_symbol_H-M Pna2(1)
_cod_database_code 7152083

loop_
_symmetry_equiv_pos_as_xyz
'x, y, z'
'-x, -y, z+1/2'
'x+1/2, -y+1/2, z'
'-x+1/2, y+1/2, z+1/2'

loop_
_atom_site_label
_atom_site_type_symbol
_atom_site_fract_x
_atom_site_fract_y
_atom_site_fract_z
_atom_site_U_iso_or_equiv
_atom_site_adp_type
_atom_site_occupancy
_atom_site_symmetry_multiplicity
_atom_site_calc_flag
_atom_site_refinement_flags
I1 I 0.08304(2) 0.06033(3) 0.26885(8) 0.08816(16) Uani 1 1 d .
S1 S -0.00950(11) 0.7944(2) 0.15157(6) 0.0450(5) Uani 1 1 d .
S2 S -0.00891(11) 0.7953(2) 0.38622(6) 0.0458(5) Uani 1 1 d .
O1 O -0.0288(4) 0.7828(7) 0.0988(2) 0.0618(18) Uani 1 1 d .
O2 O -0.0562(3) 0.8511(7) 0.1886(3) 0.0597(17) Uani 1 1 d .
O3 O -0.0581(3) 0.8494(7) 0.3514(3) 0.0561(16) Uani 1 1 d .
O4 O -0.0278(3) 0.7866(6) 0.4385(2) 0.0589(17) Uani 1 1 d .
N1 N 0.01121(14) 0.6910(3) 0.2676(4) 0.0405(6) Uani 1 1 d .
H1N H 0.0020 0.7711 0.2662 0.049 Uiso 1 1 calc R
N2 N 0.0626(3) 0.8823(7) 0.1579(3) 0.0521(19) Uani 1 1 d .
H2N H 0.0607 0.9473 0.1779 0.063 Uiso 1 1 calc R
N3 N 0.0606(4) 0.8809(8) 0.3825(3) 0.0575(19) Uani 1 1 d .
H3N H 0.0556 0.9499 0.3650 0.069 Uiso 1 1 calc R
N4 N -0.21269(18) 1.0244(4) 0.2712(6) 0.0714(11) Uani 1 1 d .
C1 C 0.0227(4) 0.5456(8) 0.1363(3) 0.0414(19) Uani 1 1 d .
H1 H 0.0183 0.5641 0.1016 0.050 Uiso 1 1 calc R
C2 C 0.0378(4) 0.4227(9) 0.1528(3) 0.045(2) Uani 1 1 d .
C3 C 0.0445(4) 0.3971(9) 0.2046(3) 0.0432(18) Uani 1 1 d .
H3 H 0.0555 0.3148 0.2151 0.052 Uiso 1 1 calc R
C4 C 0.0351(4) 0.4933(8) 0.2419(3) 0.0424(18) Uani 1 1 d .
C5 C 0.0366(4) 0.4873(8) 0.2972(3) 0.0375(17) Uani 1 1 d .
C6 C 0.0450(4) 0.3922(9) 0.3324(3) 0.046(2) Uani 1 1 d .
H6 H 0.0552 0.3101 0.3213 0.055 Uiso 1 1 calc R
C7 C 0.0383(4) 0.4163(9) 0.3850(4) 0.0444(19) Uani 1 1 d .
C8 C 0.0231(4) 0.5433(9) 0.3977(4) 0.045(2) Uani 1 1 d .
H8 H 0.0190 0.5614 0.4325 0.054 Uiso 1 1 calc R
C9 C 0.0135(4) 0.6457(9) 0.3643(3) 0.0401(18) Uani 1 1 d .
C10 C 0.0208(4) 0.6203(8) 0.3121(3) 0.0374(17) Uani 1 1 d .
C11 C 0.0191(4) 0.6106(9) 0.2261(3) 0.0412(19) Uani 1 1 d .
C12 C 0.0142(4) 0.6405(9) 0.1733(3) 0.0399(18) Uani 1 1 d .
C13 C 0.0451(5) 0.3122(9) 0.1141(4) 0.057(2) Uani 1 1 d .
C14 C 0.0352(6) 0.3496(9) 0.0590(4) 0.072(2) Uani 1 1 d .
H14A H -0.0069 0.4007 0.0557 0.108 Uiso 1 1 calc R
H14B H 0.0304 0.2743 0.0383 0.108 Uiso 1 1 calc R
H14C H 0.0756 0.3976 0.0476 0.108 Uiso 1 1 calc R
C15 C 0.1150(6) 0.2501(14) 0.1189(5) 0.090(4) Uani 1 1 d .
H15A H 0.1516 0.3096 0.1098 0.134 Uiso 1 1 calc R
H15B H 0.1170 0.1779 0.0963 0.134 Uiso 1 1 calc R
H15C H 0.1218 0.2224 0.1536 0.134 Uiso 1 1 calc R
C16 C -0.0153(6) 0.2145(10) 0.1261(5) 0.090(4) Uani 1 1 d .
H16A H -0.0098 0.1832 0.1605 0.135 Uiso 1 1 calc R
H16B H -0.0125 0.1446 0.1024 0.135 Uiso 1 1 calc R
H16C H -0.0606 0.2556 0.1228 0.135 Uiso 1 1 calc R
C17 C 0.0425(6) 0.3086(9) 0.4237(4) 0.059(2) Uani 1 1 d .
C18 C 0.1136(6) 0.2358(11) 0.4166(5) 0.077(3) Uani 1 1 d .
H18A H 0.1524 0.2951 0.4175 0.115 Uiso 1 1 calc R
H18B H 0.1133 0.1925 0.3841 0.115 Uiso 1 1 calc R
H18C H 0.1191 0.1746 0.4437 0.115 Uiso 1 1 calc R
C19 C -0.0172(6) 0.2102(10) 0.4118(5) 0.085(4) Uani 1 1 d .
H19A H -0.0155 0.1425 0.4365 0.127 Uiso 1 1 calc R
H19B H -0.0102 0.1758 0.3780 0.127 Uiso 1 1 calc R
H19C H -0.0625 0.2516 0.4135 0.127 Uiso 1 1 calc R
C20 C 0.0357(12) 0.3644(15) 0.4786(5) 0.149(7) Uani 1 1 d .
H20A H 0.0421 0.2976 0.5033 0.224 Uiso 1 1 calc R
H20B H -0.0105 0.4015 0.4828 0.224 Uiso 1 1 calc R
H20C H 0.0713 0.4286 0.4836 0.224 Uiso 1 1 calc R
C21 C 0.1284(5) 0.8567(9) 0.1319(4) 0.055(2) Uani 1 1 d .
C22 C 0.1363(6) 0.7830(12) 0.0929(5) 0.080(3) Uani 1 1 d .
H22 H 0.0976 0.7397 0.0791 0.096 Uiso 1 1 calc R
C23 C 0.2077(5) 0.7681(8) 0.0701(3) 0.083(3) Uani 1 1 d D
C24 C 0.2641(7) 0.8260(13) 0.0917(6) 0.097(4) Uani 1 1 d .
H24 H 0.3095 0.8122 0.0789 0.116 Uiso 1 1 calc R
C25 C 0.2535(5) 0.9081(10) 0.1343(5) 0.076(3) Uani 1 1 d D
C26 C 0.19021(16) 0.9241(4) 0.15145(14) 0.060(2) Uani 1 1 d .
H26 H 0.1835 0.9823 0.1779 0.072 Uiso 1 1 calc R
C27 C 0.21623(16) 0.6746(4) 0.02886(14) 0.209(11) Uani 1 1 d RD
F1 F 0.27990(16) 0.6171(4) 0.02628(14) 0.208(5) Uani 1 1 d R
F2 F 0.16717(16) 0.6029(4) 0.01904(14) 0.220(6) Uani 1 1 d R
F3 F 0.23242(16) 0.7312(4) -0.01257(14) 0.221(5) Uani 1 1 d R
C28 C 0.31352(16) 0.9797(4) 0.16048(14) 0.205(11) Uani 1 1 d RD
F4 F 0.36919(16) 0.9882(4) 0.12157(14) 0.164(4) Uani 1 1 d R
F5 F 0.34188(16) 0.9170(4) 0.19381(14) 0.161(4) Uani 1 1 d R
F6 F 0.29461(16) 1.0886(4) 0.17594(14) 0.226(6) Uani 1 1 d R
C29 C 0.1281(5) 0.8624(10) 0.4028(4) 0.052(2) Uani 1 1 d .
C30 C 0.1827(4) 0.9193(7) 0.3807(3) 0.059(2) Uani 1 1 d .
H30 H 0.1775 0.9677 0.3510 0.071 Uiso 1 1 calc R
C34 C 0.1399(6) 0.7801(10) 0.4476(4) 0.064(2) Uani 1 1 d .
H34 H 0.1014 0.7448 0.4649 0.077 Uiso 1 1 calc R
C31 C 0.2513(5) 0.9018(12) 0.4054(5) 0.075(3) Uani 1 1 d .
C32 C 0.2637(6) 0.8265(12) 0.4438(6) 0.087(4) Uani 1 1 d .
H32 H 0.3087 0.8180 0.4582 0.104 Uiso 1 1 calc R
C33 C 0.2032(2) 0.7572(4) 0.46255(16) 0.094(4) Uani 1 1 d .
C35 C 0.31217(19) 0.9752(4) 0.38138(16) 0.083(2) Uiso 1 1 d R
F7 F 0.29944(19) 1.0933(5) 0.37574(17) 0.168(3) Uani 1 1 d R
F8 F 0.33866(19) 0.9153(4) 0.34247(18) 0.204(7) Uani 1 1 d R
F9 F 0.36484(19) 0.9895(4) 0.41103(16) 0.164(4) Uani 1 1 d R
C36 C 0.2121(2) 0.6694(4) 0.50804(17) 0.136(6) Uani 1 1 d R
F10 F 0.1914(2) 0.5549(5) 0.49603(17) 0.309(10) Uani 1 1 d R
F12 F 0.1871(2) 0.7303(4) 0.5520(2) 0.302(9) Uani 1 1 d R
F11 F 0.2737(2) 0.6560(4) 0.52229(18) 0.252(6) Uiso 1 1 d R
C37 C -0.2500(6) 1.0661(11) 0.3140(5) 0.099(4) Uiso 1 1 d D
H37A H -0.2985 1.0358 0.3108 0.118 Uiso 1 1 calc R
H37B H -0.2518 1.1584 0.3126 0.118 Uiso 1 1 calc R
C38 C -0.2246(8) 1.030(2) 0.3656(5) 0.178(9) Uani 1 1 d D
H38A H -0.2217 0.9389 0.3680 0.267 Uiso 1 1 calc R
H38B H -0.2570 1.0614 0.3910 0.267 Uiso 1 1 calc R
H38C H -0.1784 1.0663 0.3713 0.267 Uiso 1 1 calc R
C39 C -0.2505(6) 1.0780(14) 0.2201(5) 0.127(6) Uani 1 1 d RD
H39A H -0.2996 1.0502 0.2197 0.153 Uiso 1 1 calc R
H39B H -0.2502 1.1704 0.2211 0.153 Uiso 1 1 calc R
C40 C -0.2146(9) 1.034(2) 0.1716(5) 0.165(8) Uani 1 1 d D
H40A H -0.2375 1.0726 0.1425 0.248 Uiso 1 1 calc R
H40B H -0.2179 0.9432 0.1690 0.248 Uiso 1 1 calc R
H40C H -0.1655 1.0590 0.1722 0.248 Uiso 1 1 calc R
C41 C -0.1365(2) 1.0670(5) 0.2691(8) 0.0792(14) Uani 1 1 d .
H41A H -0.1123 1.0329 0.2990 0.095 Uiso 1 1 calc R
H41B H -0.1147 1.0290 0.2391 0.095 Uiso 1 1 calc R
C42 C -0.1235(4) 1.2080(6) 0.2673(12) 0.116(2) Uani 1 1 d .
H42A H -0.1430 1.2423 0.2362 0.174 Uiso 1 1 calc R
H42B H -0.0733 1.2241 0.2684 0.174 Uiso 1 1 calc R
H42C H -0.1458 1.2478 0.2963 0.174 Uiso 1 1 calc R
C43 C -0.2100(3) 0.8781(6) 0.2692(8) 0.0898(18) Uani 1 1 d .
H43A H -0.1836 0.8523 0.2390 0.108 Uiso 1 1 calc R
H43B H -0.1845 0.8472 0.2991 0.108 Uiso 1 1 calc R
C44 C -0.2831(4) 0.8160(9) 0.2678(12) 0.149(4) Uani 1 1 d .
H44A H -0.3000 0.8041 0.3022 0.224 Uiso 1 1 calc R
H44B H -0.2798 0.7349 0.2509 0.224 Uiso 1 1 calc R
H44C H -0.3154 0.8698 0.2493 0.224 Uiso 1 1 calc R

loop_
_atom_site_aniso_label
_atom_site_aniso_U_11
_atom_site_aniso_U_22
_atom_site_aniso_U_33
_atom_site_aniso_U_23
_atom_site_aniso_U_13
_atom_site_aniso_U_12
I1 0.1751(4) 0.04644(17) 0.04295(18) 0.0000(5) -0.0001(6) 0.01169(16)
S1 0.0546(11) 0.0477(12) 0.0326(11) 0.0048(10) -0.0014(8) 0.0069(9)
S2 0.0576(11) 0.0419(12) 0.0379(12) -0.0041(10) 0.0013(9) 0.0117(9)
O1 0.083(4) 0.067(5) 0.036(4) 0.000(3) -0.015(3) 0.023(3)
O2 0.073(4) 0.057(4) 0.050(4) 0.007(3) 0.007(3) 0.015(3)
O3 0.058(3) 0.059(4) 0.052(4) 0.001(3) -0.007(3) 0.022(3)
O4 0.080(4) 0.057(4) 0.040(4) -0.015(3) 0.011(3) 0.002(3)
N1 0.0575(14) 0.0353(13) 0.0288(15) -0.003(4) -0.003(3) 0.0073(11)
N2 0.058(3) 0.037(4) 0.061(5) -0.012(4) 0.017(3) -0.012(3)
N3 0.084(4) 0.053(5) 0.035(4) 0.002(4) 0.001(3) 0.015(4)
N4 0.0555(18) 0.086(3) 0.073(3) 0.006(7) 0.008(5) 0.0186(17)
C1 0.057(4) 0.045(5) 0.022(4) -0.003(3) 0.004(3) 0.003(4)
C2 0.063(5) 0.049(5) 0.023(4) -0.012(4) 0.003(3) -0.002(4)
C3 0.061(5) 0.035(4) 0.034(4) -0.004(4) -0.003(3) 0.002(4)
C4 0.053(4) 0.040(4) 0.034(4) -0.010(4) -0.001(3) 0.002(3)
C5 0.047(3) 0.043(4) 0.023(4) -0.008(3) -0.002(3) 0.009(3)
C6 0.057(5) 0.044(5) 0.036(5) -0.007(4) -0.003(3) 0.010(4)
C7 0.053(4) 0.040(4) 0.040(5) -0.007(4) -0.001(3) 0.013(3)
C8 0.051(4) 0.051(5) 0.032(4) -0.005(3) 0.004(3) 0.004(4)
C9 0.052(4) 0.046(5) 0.022(4) 0.002(4) 0.001(3) 0.004(4)
C10 0.046(4) 0.031(4) 0.035(4) -0.009(3) -0.004(3) 0.006(3)
C11 0.046(4) 0.052(5) 0.025(4) -0.009(4) -0.001(3) 0.001(3)
C12 0.044(4) 0.037(4) 0.038(5) 0.006(4) 0.001(3) 0.006(3)
C13 0.085(6) 0.054(5) 0.032(5) -0.007(4) -0.004(4) 0.028(4)
C14 0.140(7) 0.044(4) 0.033(5) -0.001(3) -0.005(4) 0.011(4)
C15 0.097(7) 0.106(8) 0.066(7) -0.037(6) -0.004(5) 0.028(6)
C16 0.121(8) 0.076(7) 0.072(8) -0.036(6) 0.012(6) -0.045(6)
C17 0.092(6) 0.046(5) 0.038(5) 0.006(4) -0.003(4) -0.007(4)
C18 0.115(8) 0.051(4) 0.063(6) 0.003(4) -0.024(5) 0.033(5)
C19 0.117(8) 0.067(7) 0.071(8) 0.000(5) 0.016(6) 0.016(6)
C20 0.315(19) 0.098(9) 0.034(6) 0.031(6) 0.010(8) 0.048(11)
C21 0.062(5) 0.040(5) 0.062(6) 0.010(4) 0.010(4) -0.005(4)
C22 0.077(6) 0.103(8) 0.060(6) -0.020(6) 0.042(5) -0.026(6)
C23 0.088(6) 0.074(5) 0.088(7) 0.004(5) 0.059(5) 0.005(5)
C24 0.076(7) 0.089(9) 0.125(13) -0.009(9) 0.012(7) -0.008(7)
C25 0.053(5) 0.047(5) 0.129(11) 0.003(6) -0.013(5) 0.002(4)
C26 0.076(6) 0.046(4) 0.058(5) 0.003(4) -0.002(4) 0.007(4)
C27 0.134(10) 0.35(2) 0.143(13) -0.110(14) 0.129(11) -0.123(14)
F1 0.184(7) 0.200(7) 0.239(10) -0.126(7) 0.111(7) 0.025(5)
F2 0.192(6) 0.259(9) 0.210(9) -0.181(8) 0.146(6) -0.133(7)
F3 0.295(12) 0.255(11) 0.114(7) -0.040(7) 0.106(8) -0.014(9)
C28 0.046(5) 0.145(11) 0.42(3) 0.007(14) -0.079(10) 0.012(5)
F4 0.080(5) 0.171(8) 0.242(13) -0.001(9) -0.005(5) -0.029(5)
F5 0.099(5) 0.223(12) 0.161(10) -0.009(8) -0.046(5) 0.009(6)
F6 0.083(4) 0.139(7) 0.455(17) -0.164(9) -0.060(6) -0.005(4)
C29 0.064(5) 0.050(5) 0.041(5) 0.002(4) 0.000(3) 0.004(4)
C30 0.058(4) 0.051(4) 0.068(5) 0.000(4) -0.002(3) -0.006(3)
C34 0.076(6) 0.060(5) 0.057(6) 0.011(5) -0.006(4) -0.007(4)
C31 0.075(7) 0.075(6) 0.076(7) -0.012(6) -0.002(5) -0.005(5)
C32 0.067(6) 0.080(8) 0.113(11) -0.003(8) -0.045(6) -0.002(6)
C33 0.094(8) 0.104(8) 0.085(8) 0.028(6) -0.021(5) -0.036(6)
F7 0.140(6) 0.130(6) 0.236(10) 0.020(6) 0.056(6) -0.023(6)
F8 0.167(8) 0.270(15) 0.174(11) -0.091(10) 0.088(8) -0.107(8)
F9 0.077(4) 0.226(10) 0.191(10) -0.057(9) 0.024(5) -0.052(5)
C36 0.085(7) 0.153(11) 0.169(15) 0.077(11) -0.040(7) -0.002(7)
F10 0.47(2) 0.151(7) 0.312(16) 0.147(9) -0.237(16) -0.095(10)
F12 0.324(14) 0.46(2) 0.125(9) 0.167(12) 0.055(9) 0.130(15)
C38 0.214(19) 0.197(18) 0.122(16) 0.019(14) 0.087(14) 0.058(15)
C39 0.092(6) 0.141(10) 0.149(12) 0.025(7) -0.059(6) 0.056(6)
C40 0.169(13) 0.26(2) 0.070(10) 0.038(12) -0.026(8) 0.058(14)
C41 0.070(3) 0.084(3) 0.083(4) 0.007(9) -0.011(7) 0.016(2)
C42 0.106(4) 0.092(4) 0.151(7) -0.013(14) -0.016(13) -0.003(4)
C43 0.082(3) 0.084(4) 0.104(5) 0.025(9) 0.002(8) 0.009(3)
C44 0.115(5) 0.139(7) 0.194(11) -0.030(17) 0.033(14) -0.031(5)

loop_
_atom_type_symbol
_atom_type_description
_atom_type_scat_dispersion_real
_atom_type_scat_dispersion_imag
_atom_type_scat_source
C C 0.0181 0.0091 'International Tables Vol C Tables 4.2.6.8 and 6.1.1.4'
H H 0.0000 0.0000 'International Tables Vol C Tables 4.2.6.8 and 6.1.1.4'
N N 0.0311 0.0180 'International Tables Vol C Tables 4.2.6.8 and 6.1.1.4'
O O 0.0492 0.0322 'International Tables Vol C Tables 4.2.6.8 and 6.1.1.4'
F F 0.0727 0.0534 'International Tables Vol C Tables 4.2.6.8 and 6.1.1.4'
S S 0.3331 0.5567 'International Tables Vol C Tables 4.2.6.8 and 6.1.1.4'
I I -0.3257 6.8362 'International Tables Vol C Tables 4.2.6.8 and 6.1.1.4'

loop_
_geom_angle_atom_site_label_1
_geom_angle_atom_site_label_2
_geom_angle_atom_site_label_3
_geom_angle
O1 S1 O2 121.8(4)
O1 S1 N2 110.7(5)
O2 S1 N2 101.9(4)
O1 S1 C12 107.2(4)
O2 S1 C12 108.5(4)
N2 S1 C12 105.7(4)
O4 S2 O3 118.7(4)
O4 S2 N3 107.7(4)
O3 S2 N3 105.8(4)
O4 S2 C9 108.9(4)
O3 S2 C9 108.2(4)
N3 S2 C9 107.0(4)
C11 N1 C10 108.3(3)
C11 N1 H1N 125.8
C10 N1 H1N 125.9
C21 N2 S1 123.9(7)
C21 N2 H2N 118.0
S1 N2 H2N 118.1
C29 N3 S2 130.6(7)
C29 N3 H3N 114.7
S2 N3 H3N 114.7
C37 N4 C41 114.7(11)
C37 N4 C43 111.0(10)
C41 N4 C43 105.3(3)
C37 N4 C39 109.3(4)
C41 N4 C39 106.7(10)
C43 N4 C39 109.6(11)
C2 C1 C12 118.2(8)
C2 C1 H1 120.9
C12 C1 H1 120.9
C3 C2 C1 120.1(8)
C3 C2 C13 119.0(8)
C1 C2 C13 120.9(8)
C2 C3 C4 121.4(9)
C2 C3 H3 119.3
C4 C3 H3 119.3
C11 C4 C3 118.4(8)
C11 C4 C5 110.8(9)
C3 C4 C5 130.8(10)
C6 C5 C4 134.9(10)
C6 C5 C10 122.5(7)
C4 C5 C10 102.5(8)
C5 C6 C7 121.1(9)
C5 C6 H6 119.5
C7 C6 H6 119.5
C6 C7 C8 114.9(9)
C6 C7 C17 120.8(8)
C8 C7 C17 124.2(9)
C9 C8 C7 127.6(9)
C9 C8 H8 116.2
C7 C8 H8 116.2
C10 C9 C8 116.7(8)
C10 C9 S2 121.5(7)
C8 C9 S2 121.7(6)
N1 C10 C9 134.4(7)
N1 C10 C5 108.1(6)
C9 C10 C5 117.2(8)
C4 C11 N1 110.3(7)
C4 C11 C12 121.4(8)
N1 C11 C12 128.3(8)
C1 C12 C11 120.4(8)
C1 C12 S1 117.3(6)
C11 C12 S1 122.1(7)
C15 C13 C14 107.9(9)
C15 C13 C2 110.9(8)
C14 C13 C2 114.7(8)
C15 C13 C16 110.0(10)
C14 C13 C16 105.8(9)
C2 C13 C16 107.3(8)
C13 C14 H14A 109.5
C13 C14 H14B 109.4
H14A C14 H14B 109.5
C13 C14 H14C 109.5
H14A C14 H14C 109.5
H14B C14 H14C 109.5
C13 C15 H15A 109.4
C13 C15 H15B 109.5
H15A C15 H15B 109.5
C13 C15 H15C 109.5
H15A C15 H15C 109.5
H15B C15 H15C 109.5
C13 C16 H16A 109.4
C13 C16 H16B 109.5
H16A C16 H16B 109.5
C13 C16 H16C 109.5
H16A C16 H16C 109.5
H16B C16 H16C 109.5
C7 C17 C20 109.1(9)
C7 C17 C18 109.4(8)
C20 C17 C18 111.6(10)
C7 C17 C19 108.9(8)
C20 C17 C19 112.0(11)
C18 C17 C19 105.8(9)
C17 C18 H18A 109.5
C17 C18 H18B 109.4
H18A C18 H18B 109.5
C17 C18 H18C 109.5
H18A C18 H18C 109.5
H18B C18 H18C 109.5
C17 C19 H19A 109.4
C17 C19 H19B 109.5
H19A C19 H19B 109.5
C17 C19 H19C 109.5
H19A C19 H19C 109.5
H19B C19 H19C 109.5
C17 C20 H20A 109.5
C17 C20 H20B 109.5
H20A C20 H20B 109.5
C17 C20 H20C 109.5
H20A C20 H20C 109.5
H20B C20 H20C 109.5
C22 C21 N2 125.8(9)
C22 C21 C26 118.5(8)
N2 C21 C26 115.7(8)
C21 C22 C23 119.1(10)
C21 C22 H22 120.4
C23 C22 H22 120.4
C24 C23 C27 121.5(8)
C24 C23 C22 120.1(10)
C27 C23 C22 117.8(8)
C23 C24 C25 119.4(10)
C23 C24 H24 120.3
C25 C24 H24 120.3
C26 C25 C24 118.8(9)
C26 C25 C28 118.0(10)
C24 C25 C28 123.2(9)
C25 C26 C21 123.9(7)
C25 C26 H26 118.1
C21 C26 H26 118.1
F2 C27 F3 107.0
F2 C27 F1 112.8
F3 C27 F1 87.3
F2 C27 C23 119.0(3)
F3 C27 C23 109.7(4)
F1 C27 C23 115.9(4)
F5 C28 F6 112.7
F5 C28 F4 102.4
F6 C28 F4 111.6
F5 C28 C25 112.4(5)
F6 C28 C25 112.4(4)
F4 C28 C25 104.6(5)
C30 C29 N3 118.8(9)
C30 C29 C34 119.7(8)
N3 C29 C34 121.5(9)
C29 C30 C31 116.1(8)
C29 C30 H30 122.0
C31 C30 H30 121.9
C33 C34 C29 119.6(9)
C33 C34 H34 120.2
C29 C34 H34 120.2
C32 C31 C30 125.4(10)
C32 C31 C35 119.5(9)
C30 C31 C35 115.1(9)
C31 C32 C33 115.3(8)
C31 C32 H32 122.3
C33 C32 H32 122.3
C34 C33 C32 122.7(7)
C34 C33 C36 117.3(5)
C32 C33 C36 119.2(5)
F9 C35 F7 95.9
F9 C35 F8 103.5
F7 C35 F8 117.1
F9 C35 C31 113.6(5)
F7 C35 C31 113.7(5)
F8 C35 C31 111.6(5)
F11 C36 F10 104.5
F11 C36 F12 97.1
F10 C36 F12 121.3
F11 C36 C33 114.4
F10 C36 C33 109.9
F12 C36 C33 109.1
N4 C37 C38 119.1(11)
N4 C37 H37A 107.7
C38 C37 H37A 107.6
N4 C37 H37B 107.4
C38 C37 H37B 107.5
H37A C37 H37B 107.0
C37 C38 H38A 109.5
C37 C38 H38B 109.4
H38A C38 H38B 109.5
C37 C38 H38C 109.6
H38A C38 H38C 109.5
H38B C38 H38C 109.5
C40 C39 N4 112.9(9)
C40 C39 H39A 108.8
N4 C39 H39A 108.8
C40 C39 H39B 109.3
N4 C39 H39B 109.2
H39A C39 H39B 107.8
C39 C40 H40A 109.5
C39 C40 H40B 109.6
H40A C40 H40B 109.5
C39 C40 H40C 109.3
H40A C40 H40C 109.5
H40B C40 H40C 109.5
C42 C41 N4 116.8(4)
C42 C41 H41A 108.2
N4 C41 H41A 108.0
C42 C41 H41B 107.9
N4 C41 H41B 108.2
H41A C41 H41B 107.3
C41 C42 H42A 109.6
C41 C42 H42B 109.5
H42A C42 H42B 109.5
C41 C42 H42C 109.3
H42A C42 H42C 109.5
H42B C42 H42C 109.5
C44 C43 N4 113.5(5)
C44 C43 H43A 108.9
N4 C43 H43A 109.1
C44 C43 H43B 108.9
N4 C43 H43B 108.7
H43A C43 H43B 107.7
C43 C44 H44A 109.0
C43 C44 H44B 109.0
H44A C44 H44B 110.8
C43 C44 H44C 109.0
H44A C44 H44C 109.0
H44B C44 H44C 109.0

loop_
_geom_bond_atom_site_label_1
_geom_bond_atom_site_label_2
_geom_bond_distance
S1 O1 1.429(6)
S1 O2 1.436(7)
S1 N2 1.649(7)
S1 C12 1.770(9)
S2 O4 1.410(7)
S2 O3 1.417(6)
S2 N3 1.591(9)
S2 C9 1.724(9)
N1 C11 1.381(10)
N1 C10 1.389(11)
N1 H1N 0.8600
N2 C21 1.437(11)
N2 H2N 0.8600
N3 C29 1.391(12)
N3 H3N 0.8600
N4 C37 1.390(17)
N4 C41 1.504(7)
N4 C43 1.537(8)
N4 C39 1.610(16)
C1 C2 1.389(13)
C1 C12 1.396(12)
C1 H1 0.9300
C2 C3 1.381(12)
C2 C13 1.543(12)
C3 C4 1.413(12)
C3 H3 0.9300
C4 C11 1.332(12)
C4 C5 1.443(11)
C5 C6 1.364(12)
C5 C10 1.479(11)
C6 C7 1.399(13)
C6 H6 0.9300
C7 C8 1.403(12)
C7 C17 1.517(14)
C8 C9 1.395(13)
C8 H8 0.9300
C9 C10 1.391(10)
C11 C12 1.413(11)
C13 C15 1.473(15)
C13 C14 1.501(13)
C13 C16 1.564(15)
C14 H14A 0.9600
C14 H14B 0.9600
C14 H14C 0.9600
C15 H15A 0.9600
C15 H15B 0.9600
C15 H15C 0.9600
C16 H16A 0.9600
C16 H16B 0.9600
C16 H16C 0.9600
C17 C20 1.551(17)
C17 C18 1.553(16)
C17 C19 1.558(16)
C18 H18A 0.9600
C18 H18B 0.9600
C18 H18C 0.9600
C19 H19A 0.9600
C19 H19B 0.9600
C19 H19C 0.9600
C20 H20A 0.9600
C20 H20B 0.9600
C20 H20C 0.9600
C21 C22 1.286(15)
C21 C26 1.456(10)
C22 C23 1.478(12)
C22 H22 0.9300
C23 C24 1.347(17)
C23 C27 1.464(8)
C24 C25 1.419(18)
C24 H24 0.9300
C25 C26 1.284(11)
C25 C28 1.519(10)
C26 H26 0.9300
C27 F2 1.2186
C27 F3 1.2691
C27 F1 1.3443
C28 F5 1.2135
C28 F6 1.2628
C28 F4 1.4611
C29 C30 1.320(12)
C29 C34 1.469(14)
C30 C31 1.457(13)
C30 H30 0.9300
C34 C33 1.278(11)
C34 H34 0.9300
C31 C32 1.295(17)
C31 C35 1.516(12)
C32 C33 1.438(14)
C32 H32 0.9300
C33 C36 1.511(6)
C35 F9 1.266(5)
C35 F7 1.271(7)
C35 F8 1.293(6)
C36 F11 1.226(5)
C36 F10 1.302(7)
C36 F12 1.394(7)
C37 C38 1.476(10)
C37 H37A 0.9700
C37 H37B 0.9700
C38 H38A 0.9600
C38 H38B 0.9600
C38 H38C 0.9600
C39 C40 1.507(13)
C39 H39A 0.9739
C39 H39B 0.9658
C40 H40A 0.9601
C40 H40B 0.9601
C40 H40C 0.9601
C41 C42 1.501(8)
C41 H41A 0.9700
C41 H41B 0.9700
C42 H42A 0.9601
C42 H42B 0.9601
C42 H42C 0.9601
C43 C44 1.523(9)
C43 H43A 0.9700
C43 H43B 0.9700
C44 H44A 0.9600
C44 H44B 0.9600
C44 H44C 0.9600
